data_7103439
loop_
_publ_author_name
'Wang, Cailin'
'Zhang, Wei'
'Lu, Shenci'
'Wu, Jingfei'
'Shi, Zongjun'

_publ_section_title
;
 One-pot synthesis of benzo[c]carbazoles by photochemical annulation of
 2-chloroindole-3-carbaldehydes
;
_journal_coden_ASTM CHCOFS
_journal_issue 41
_journal_name_full
;
 Chemical Communications (Cambridge, United Kingdom)
;
_journal_page_first 5176
_journal_page_last 5178
_journal_paper_doi 10.1039/b808854c
_journal_year 2008
_chemical_formula_sum 'C19 H17 N O'
_chemical_formula_weight 275.33
_space_group_IT_number 14
_symmetry_cell_setting monoclinic
_symmetry_space_group_name_Hall '-P 2ybc'
_symmetry_space_group_name_H-M 'P 1 21/c 1'
_atom_sites_solution_hydrogens geom
_atom_sites_solution_primary direct
_atom_sites_solution_secondary difmap
_audit_creation_method SHELXL-97
_cell_angle_alpha 90.00
_cell_angle_beta 114.178(13)
_cell_angle_gamma 90.00
_cell_formula_units_Z 4
_cell_length_a 11.209(3)
_cell_length_b 7.292(2)
_cell_length_c 18.864(4)
_cell_measurement_reflns_used 2994
_cell_measurement_temperature 293(2)
_cell_measurement_theta_max 28.50
_cell_measurement_theta_min 2.37
_cell_volume 1406.6(6)
_computing_cell_refinement 'Bruker SMART'
_computing_data_collection 'Bruker SMART'
_computing_data_reduction 'Bruker SAINT'
_computing_molecular_graphics 'Bruker SHELXTL'
_computing_publication_material 'Bruker SHELXTL'
_computing_structure_refinement 'Bruker SHELXTL'
_computing_structure_solution 'Bruker SHELXTL'
_diffrn_ambient_temperature 293(2)
_diffrn_measured_fraction_theta_full 0.996
_diffrn_measured_fraction_theta_max 0.996
_diffrn_measurement_device_type 'CCD area detector'
_diffrn_measurement_method 'phi and omega scans'
_diffrn_radiation_monochromator graphite
_diffrn_radiation_source 'fine-focus sealed tube'
_diffrn_radiation_type MoK\a
_diffrn_radiation_wavelength 0.71073
_diffrn_reflns_av_R_equivalents 0.0699
_diffrn_reflns_av_sigmaI/netI 0.0673
_diffrn_reflns_limit_h_max 13
_diffrn_reflns_limit_h_min -12
_diffrn_reflns_limit_k_max 4
_diffrn_reflns_limit_k_min -8
_diffrn_reflns_limit_l_max 22
_diffrn_reflns_limit_l_min -22
_diffrn_reflns_number 6937
_diffrn_reflns_theta_full 25.49
_diffrn_reflns_theta_max 25.49
_diffrn_reflns_theta_min 1.99
_exptl_absorpt_coefficient_mu 0.080
_exptl_absorpt_correction_T_max 0.9873
_exptl_absorpt_correction_T_min 0.9764
_exptl_absorpt_correction_type multi-scan
_exptl_crystal_density_diffrn 1.300
_exptl_crystal_density_method 'not measured'
_exptl_crystal_F_000 584
_exptl_crystal_size_max 0.30
_exptl_crystal_size_mid 0.24
_exptl_crystal_size_min 0.16
_refine_diff_density_max 0.262
_refine_diff_density_min -0.298
_refine_diff_density_rms 0.048
_refine_ls_extinction_coef 0.008(3)
_refine_ls_extinction_expression Fc^*^=kFc[1+0.001xFc^2^\l^3^/sin(2\q)]^-1/4^
_refine_ls_extinction_method SHELXL
_refine_ls_goodness_of_fit_ref 1.000
_refine_ls_hydrogen_treatment constr
_refine_ls_matrix_type full
_refine_ls_number_parameters 194
_refine_ls_number_reflns 2600
_refine_ls_number_restraints 0
_refine_ls_restrained_S_all 1.000
_refine_ls_R_factor_all 0.0720
_refine_ls_R_factor_gt 0.0583
_refine_ls_shift/su_max 0.000
_refine_ls_shift/su_mean 0.000
_refine_ls_structure_factor_coef Fsqd
_refine_ls_weighting_details 'calc w=1/[\s^2^(Fo^2^)+(0.0883P)^2^+0.2049P] where P=(Fo^2^+2Fc^2^)/3'
_refine_ls_weighting_scheme calc
_refine_ls_wR_factor_gt 0.1591
_refine_ls_wR_factor_ref 0.1731
_reflns_number_gt 1984
_reflns_number_total 2600
_reflns_threshold_expression >2sigma(I)
_cod_data_source_file b808854c.txt
_cod_data_source_block platon
_cod_original_sg_symbol_H-M p2(1)/c
_cod_database_code 7103439

loop_
_symmetry_equiv_pos_as_xyz
'x, y, z'
'-x, y+1/2, -z+1/2'
'-x, -y, -z'
'x, -y-1/2, z-1/2'

loop_
_atom_site_label
_atom_site_type_symbol
_atom_site_fract_x
_atom_site_fract_y
_atom_site_fract_z
_atom_site_U_iso_or_equiv
_atom_site_adp_type
_atom_site_occupancy
_atom_site_symmetry_multiplicity
_atom_site_calc_flag
_atom_site_refinement_flags
_atom_site_disorder_assembly
_atom_site_disorder_group
C1 C 0.7354(2) 0.0684(3) 0.31684(14) 0.0608(6) Uani 1 1 d . . .
H1 H 0.7442 0.0413 0.2711 0.073 Uiso 1 1 calc R . .
C2 C 0.61322(19) 0.0968(3) 0.31517(11) 0.0517(5) Uani 1 1 d . . .
H2 H 0.5397 0.0864 0.2686 0.062 Uiso 1 1 calc R . .
C3 C 0.59928(17) 0.1412(2) 0.38297(11) 0.0418(5) Uani 1 1 d . . .
C4 C 0.71374(18) 0.1567(3) 0.45233(11) 0.0466(5) Uani 1 1 d . . .
C5 C 0.83649(19) 0.1237(3) 0.45352(14) 0.0582(6) Uani 1 1 d . . .
H5 H 0.9111 0.1317 0.4997 0.070 Uiso 1 1 calc R . .
C6 C 0.8455(2) 0.0797(3) 0.38620(14) 0.0637(6) Uani 1 1 d . . .
H6 H 0.9273 0.0565 0.3865 0.076 Uiso 1 1 calc R . .
C7 C 0.54501(18) 0.2228(2) 0.48256(10) 0.0424(5) Uani 1 1 d . . .
C8 C 0.49276(17) 0.1817(2) 0.40363(10) 0.0398(5) Uani 1 1 d . . .
C9 C 0.35466(16) 0.1875(2) 0.35899(10) 0.0395(5) Uani 1 1 d . . .
C10 C 0.29380(18) 0.1423(3) 0.27987(11) 0.0458(5) Uani 1 1 d . . .
H10 H 0.3439 0.1036 0.2537 0.055 Uiso 1 1 calc R . .
C11 C 0.16075(19) 0.1550(3) 0.24109(12) 0.0521(5) Uani 1 1 d . . .
C12 C 0.08436(19) 0.2122(3) 0.27904(13) 0.0616(6) Uani 1 1 d . . .
H12 H -0.0059 0.2214 0.2520 0.074 Uiso 1 1 calc R . .
C13 C 0.1413(2) 0.2544(3) 0.35536(14) 0.0591(6) Uani 1 1 d . . .
H13 H 0.0891 0.2919 0.3803 0.071 Uiso 1 1 calc R . .
C14 C 0.27743(18) 0.2431(3) 0.39816(11) 0.0459(5) Uani 1 1 d . . .
C15 C 0.3363(2) 0.2843(3) 0.47773(12) 0.0522(5) Uani 1 1 d . . .
H15 H 0.2822 0.3203 0.5017 0.063 Uiso 1 1 calc R . .
C16 C 0.4673(2) 0.2753(3) 0.52236(11) 0.0481(5) Uani 1 1 d . . .
C17 C 0.5184(3) 0.3219(3) 0.60681(12) 0.0650(6) Uani 1 1 d . . .
H17A H 0.4467 0.3531 0.6199 0.098 Uiso 1 1 calc R . .
H17B H 0.5770 0.4243 0.6176 0.098 Uiso 1 1 calc R . .
H17C H 0.5642 0.2182 0.6371 0.098 Uiso 1 1 calc R . .
C19 C 0.7760(2) 0.2353(3) 0.59038(12) 0.0657(7) Uani 1 1 d . . .
H19A H 0.7600 0.1515 0.6247 0.099 Uiso 1 1 calc R . .
H19B H 0.7694 0.3590 0.6059 0.099 Uiso 1 1 calc R . .
H19C H 0.8621 0.2150 0.5927 0.099 Uiso 1 1 calc R . .
C20 C 0.1668(2) 0.0801(4) 0.12032(13) 0.0720(7) Uani 1 1 d . . .
H20A H 0.2188 -0.0278 0.1404 0.108 Uiso 1 1 calc R . .
H20B H 0.2229 0.1822 0.1238 0.108 Uiso 1 1 calc R . .
H20C H 0.1086 0.0603 0.0670 0.108 Uiso 1 1 calc R . .
N1 N 0.67992(15) 0.2060(2) 0.51146(9) 0.0476(4) Uani 1 1 d . . .
O1 O 0.09365(14) 0.1175(2) 0.16386(8) 0.0701(5) Uani 1 1 d . . .

loop_
_atom_site_aniso_label
_atom_site_aniso_U_11
_atom_site_aniso_U_22
_atom_site_aniso_U_33
_atom_site_aniso_U_23
_atom_site_aniso_U_13
_atom_site_aniso_U_12
C1 0.0531(12) 0.0674(14) 0.0649(14) 0.0043(11) 0.0274(11) 0.0075(12)
C2 0.0456(10) 0.0592(12) 0.0451(12) 0.0029(9) 0.0133(9) 0.0032(10)
C3 0.0339(9) 0.0424(10) 0.0426(11) 0.0058(8) 0.0089(8) 0.0000(8)
C4 0.0407(10) 0.0451(10) 0.0437(11) 0.0081(8) 0.0068(8) -0.0017(9)
C5 0.0357(10) 0.0581(13) 0.0677(15) 0.0129(11) 0.0078(10) 0.0039(10)
C6 0.0426(11) 0.0667(14) 0.0808(17) 0.0114(12) 0.0244(11) 0.0093(11)
C7 0.0426(10) 0.0396(9) 0.0389(11) 0.0033(8) 0.0105(8) -0.0030(8)
C8 0.0379(10) 0.0397(9) 0.0347(10) 0.0034(7) 0.0075(8) -0.0021(8)
C9 0.0335(9) 0.0398(9) 0.0407(11) 0.0037(8) 0.0105(8) -0.0021(8)
C10 0.0383(10) 0.0529(11) 0.0404(11) 0.0022(8) 0.0104(9) -0.0013(9)
C11 0.0391(10) 0.0611(12) 0.0443(12) 0.0042(9) 0.0051(9) -0.0050(10)
C12 0.0348(10) 0.0789(15) 0.0613(15) 0.0048(12) 0.0096(10) -0.0002(11)
C13 0.0421(10) 0.0699(14) 0.0679(15) 0.0014(11) 0.0251(11) 0.0022(11)
C14 0.0421(10) 0.0473(11) 0.0480(12) 0.0029(9) 0.0182(9) -0.0023(9)
C15 0.0550(12) 0.0551(12) 0.0514(13) 0.0001(10) 0.0269(11) -0.0004(10)
C16 0.0575(12) 0.0437(10) 0.0404(11) 0.0010(8) 0.0173(9) -0.0070(10)
C17 0.0798(16) 0.0679(14) 0.0433(13) -0.0044(11) 0.0211(12) -0.0071(13)
C19 0.0561(13) 0.0680(14) 0.0470(13) 0.0005(11) -0.0053(10) -0.0085(12)
C20 0.0642(13) 0.0884(17) 0.0447(13) -0.0131(12) 0.0035(11) 0.0011(14)
N1 0.0407(9) 0.0500(9) 0.0373(9) 0.0031(7) 0.0011(7) -0.0034(7)
O1 0.0436(8) 0.1030(13) 0.0447(9) -0.0021(8) -0.0011(7) -0.0078(8)

loop_
_atom_type_symbol
_atom_type_description
_atom_type_scat_dispersion_real
_atom_type_scat_dispersion_imag
_atom_type_scat_source
C C 0.0033 0.0016 'International Tables Vol C Tables 4.2.6.8 and 6.1.1.4'
H H 0.0000 0.0000 'International Tables Vol C Tables 4.2.6.8 and 6.1.1.4'
N N 0.0061 0.0033 'International Tables Vol C Tables 4.2.6.8 and 6.1.1.4'
O O 0.0106 0.0060 'International Tables Vol C Tables 4.2.6.8 and 6.1.1.4'

loop_
_geom_angle_atom_site_label_1
_geom_angle_atom_site_label_2
_geom_angle_atom_site_label_3
_geom_angle
_geom_angle_site_symmetry_1
_geom_angle_site_symmetry_3
_geom_angle_publ_flag
C2 C1 C6 120.5(2) . . ?
C2 C1 H1 119.7 . . ?
C6 C1 H1 119.7 . . ?
C1 C2 C3 120.1(2) . . ?
C1 C2 H2 119.9 . . ?
C3 C2 H2 119.9 . . ?
C2 C3 C4 118.00(18) . . ?
C2 C3 C8 136.09(17) . . ?
C4 C3 C8 105.90(16) . . ?
N1 C4 C5 129.62(19) . . ?
N1 C4 C3 109.09(17) . . ?
C5 C4 C3 121.3(2) . . ?
C6 C5 C4 118.7(2) . . ?
C6 C5 H5 120.6 . . ?
C4 C5 H5 120.6 . . ?
C5 C6 C1 121.3(2) . . ?
C5 C6 H6 119.3 . . ?
C1 C6 H6 119.3 . . ?
C8 C7 N1 108.36(16) . . ?
C8 C7 C16 123.04(18) . . ?
N1 C7 C16 128.59(18) . . ?
C7 C8 C3 107.67(16) . . ?
C7 C8 C9 120.28(17) . . ?
C3 C8 C9 132.04(17) . . ?
C10 C9 C14 119.36(17) . . ?
C10 C9 C8 123.90(17) . . ?
C14 C9 C8 116.74(17) . . ?
C11 C10 C9 120.08(19) . . ?
C11 C10 H10 120.0 . . ?
C9 C10 H10 120.0 . . ?
O1 C11 C10 124.0(2) . . ?
O1 C11 C12 115.11(18) . . ?
C10 C11 C12 120.84(19) . . ?
C13 C12 C11 119.82(19) . . ?
C13 C12 H12 120.1 . . ?
C11 C12 H12 120.1 . . ?
C12 C13 C14 121.8(2) . . ?
C12 C13 H13 119.1 . . ?
C14 C13 H13 119.1 . . ?
C15 C14 C9 120.14(18) . . ?
C15 C14 C13 121.75(18) . . ?
C9 C14 C13 118.11(19) . . ?
C16 C15 C14 124.50(18) . . ?
C16 C15 H15 117.7 . . ?
C14 C15 H15 117.7 . . ?
C15 C16 C7 115.26(18) . . ?
C15 C16 C17 119.50(19) . . ?
C7 C16 C17 125.2(2) . . ?
C16 C17 H17A 109.5 . . ?
C16 C17 H17B 109.5 . . ?
H17A C17 H17B 109.5 . . ?
C16 C17 H17C 109.5 . . ?
H17A C17 H17C 109.5 . . ?
H17B C17 H17C 109.5 . . ?
N1 C19 H19A 109.5 . . ?
N1 C19 H19B 109.5 . . ?
H19A C19 H19B 109.5 . . ?
N1 C19 H19C 109.5 . . ?
H19A C19 H19C 109.5 . . ?
H19B C19 H19C 109.5 . . ?
O1 C20 H20A 109.5 . . ?
O1 C20 H20B 109.5 . . ?
H20A C20 H20B 109.5 . . ?
O1 C20 H20C 109.5 . . ?
H20A C20 H20C 109.5 . . ?
H20B C20 H20C 109.5 . . ?
C4 N1 C7 108.97(16) . . ?
C4 N1 C19 122.61(18) . . ?
C7 N1 C19 128.42(18) . . ?
C11 O1 C20 117.67(16) . . ?

loop_
_geom_bond_atom_site_label_1
_geom_bond_atom_site_label_2
_geom_bond_distance
_geom_bond_site_symmetry_2
_geom_bond_publ_flag
C1 C2 1.372(3) . ?
C1 C6 1.386(3) . ?
C1 H1 0.9300 . ?
C2 C3 1.389(3) . ?
C2 H2 0.9300 . ?
C3 C4 1.413(3) . ?
C3 C8 1.430(3) . ?
C4 N1 1.365(3) . ?
C4 C5 1.388(3) . ?
C5 C6 1.353(3) . ?
C5 H5 0.9300 . ?
C6 H6 0.9300 . ?
C7 C8 1.391(3) . ?
C7 N1 1.387(2) . ?
C7 C16 1.415(3) . ?
C8 C9 1.428(2) . ?
C9 C10 1.403(3) . ?
C9 C14 1.409(3) . ?
C10 C11 1.369(3) . ?
C10 H10 0.9300 . ?
C11 O1 1.366(2) . ?
C11 C12 1.386(3) . ?
C12 C13 1.350(3) . ?
C12 H12 0.9300 . ?
C13 C14 1.406(3) . ?
C13 H13 0.9300 . ?
C14 C15 1.403(3) . ?
C15 C16 1.363(3) . ?
C15 H15 0.9300 . ?
C16 C17 1.495(3) . ?
C17 H17A 0.9600 . ?
C17 H17B 0.9600 . ?
C17 H17C 0.9600 . ?
C19 N1 1.452(2) . ?
C19 H19A 0.9600 . ?
C19 H19B 0.9600 . ?
C19 H19C 0.9600 . ?
C20 O1 1.404(3) . ?
C20 H20A 0.9600 . ?
C20 H20B 0.9600 . ?
C20 H20C 0.9600 . ?

loop_
_geom_torsion_atom_site_label_1
_geom_torsion_atom_site_label_2
_geom_torsion_atom_site_label_3
_geom_torsion_atom_site_label_4
_geom_torsion
_geom_torsion_site_symmetry_1
_geom_torsion_site_symmetry_2
_geom_torsion_site_symmetry_3
_geom_torsion_site_symmetry_4
_geom_torsion_publ_flag
C6 C1 C2 C3 1.4(3) . . . . ?
C1 C2 C3 C4 0.4(3) . . . . ?
C1 C2 C3 C8 179.1(2) . . . . ?
C2 C3 C4 N1 178.23(17) . . . . ?
C8 C3 C4 N1 -0.8(2) . . . . ?
C2 C3 C4 C5 -1.8(3) . . . . ?
C8 C3 C4 C5 179.17(18) . . . . ?
N1 C4 C5 C6 -178.61(19) . . . . ?
C3 C4 C5 C6 1.4(3) . . . . ?
C4 C5 C6 C1 0.4(3) . . . . ?
C2 C1 C6 C5 -1.8(3) . . . . ?
N1 C7 C8 C3 -1.0(2) . . . . ?
C16 C7 C8 C3 177.94(17) . . . . ?
N1 C7 C8 C9 179.77(15) . . . . ?
C16 C7 C8 C9 -1.3(3) . . . . ?
C2 C3 C8 C7 -177.7(2) . . . . ?
C4 C3 C8 C7 1.1(2) . . . . ?
C2 C3 C8 C9 1.4(4) . . . . ?
C4 C3 C8 C9 -179.77(18) . . . . ?
C7 C8 C9 C10 -177.82(17) . . . . ?
C3 C8 C9 C10 3.1(3) . . . . ?
C7 C8 C9 C14 2.4(3) . . . . ?
C3 C8 C9 C14 -176.62(18) . . . . ?
C14 C9 C10 C11 1.0(3) . . . . ?
C8 C9 C10 C11 -178.75(17) . . . . ?
C9 C10 C11 O1 178.60(18) . . . . ?
C9 C10 C11 C12 -0.1(3) . . . . ?
O1 C11 C12 C13 -179.4(2) . . . . ?
C10 C11 C12 C13 -0.6(3) . . . . ?
C11 C12 C13 C14 0.3(4) . . . . ?
C10 C9 C14 C15 178.35(18) . . . . ?
C8 C9 C14 C15 -1.9(3) . . . . ?
C10 C9 C14 C13 -1.2(3) . . . . ?
C8 C9 C14 C13 178.56(17) . . . . ?
C12 C13 C14 C15 -179.0(2) . . . . ?
C12 C13 C14 C9 0.6(3) . . . . ?
C9 C14 C15 C16 0.1(3) . . . . ?
C13 C14 C15 C16 179.70(19) . . . . ?
C14 C15 C16 C7 1.0(3) . . . . ?
C14 C15 C16 C17 -179.74(19) . . . . ?
C8 C7 C16 C15 -0.4(3) . . . . ?
N1 C7 C16 C15 178.26(18) . . . . ?
C8 C7 C16 C17 -179.63(18) . . . . ?
N1 C7 C16 C17 -0.9(3) . . . . ?
C5 C4 N1 C7 -179.8(2) . . . . ?
C3 C4 N1 C7 0.3(2) . . . . ?
C5 C4 N1 C19 0.7(3) . . . . ?
C3 C4 N1 C19 -179.24(17) . . . . ?
C8 C7 N1 C4 0.5(2) . . . . ?
C16 C7 N1 C4 -178.39(18) . . . . ?
C8 C7 N1 C19 179.92(18) . . . . ?
C16 C7 N1 C19 1.1(3) . . . . ?
C10 C11 O1 C20 -6.1(3) . . . . ?
C12 C11 O1 C20 172.6(2) . . . . ?

loop_
_cod_related_entry_id
_cod_related_entry_database
_cod_related_entry_code
1 ChemSpider 30653063
